data_1576381
loop_
_publ_author_name
'Wieprecht, Nele'
'Krummenacher, Ivo'
'W\"ust, Leonie'
'Michel, Maximilian'
'Neder, Marco'
'H\"afner, Andreas'
'Karg, Jordan'
'Braunschweig, Holger'

_publ_section_title
;
 Boraindenes as versatile precursors to benzannulated boron heterocycles
;
_journal_name_full 'Chemical Science'
_journal_paper_doi 10.1039/D5SC08526H
_journal_year 2025
_chemical_formula_moiety 'C37 H33 B Si, C6 H6'
_chemical_formula_sum 'C43 H39 B Si'
_chemical_formula_weight 594.64
_space_group_crystal_system triclinic
_space_group_IT_number 2
_space_group_name_Hall '-P 1'
_space_group_name_H-M_alt 'P -1'
_atom_sites_solution_hydrogens geom
_atom_sites_solution_primary dual
_atom_sites_solution_secondary difmap
_audit_creation_date 2025-04-11
_audit_creation_method 'CIF-fill 1.6d (K.Radacki, 2005-25)'
_audit_update_record
;
2025-11-03 deposited with the CCDC.	2025-12-01 downloaded from the CCDC.
;
_cell_angle_alpha 95.340(2)
_cell_angle_beta 93.206(2)
_cell_angle_gamma 111.105(2)
_cell_formula_units_Z 2
_cell_length_a 9.4660(2)
_cell_length_b 11.8943(3)
_cell_length_c 15.9347(4)
_cell_measurement_reflns_used 4421
_cell_measurement_temperature 100(2)
_cell_measurement_theta_max 70.1290
_cell_measurement_theta_min 4.5770
_cell_volume 1658.76(7)
_computing_cell_refinement 'CrysAlisPro 1.171.41.112a (Rigaku OD, 2021)'
_computing_data_collection 'CrysAlisPro 1.171.41.112a (Rigaku OD, 2021)'
_computing_data_reduction 'CrysAlisPro 1.171.41.112a (Rigaku OD, 2021)'
_computing_molecular_graphics 'ShelXLe (Huebschle et all, 2011)'
_computing_publication_material 'SHELXL-2019/2 (Sheldrick, 2019)'
_computing_structure_refinement 'SHELXL-2019/2 (Sheldrick, 2019)'
_computing_structure_solution 'SHELXT 2014/5 (Sheldrick, 2014)''
_diffrn_ambient_environment N~2~
_diffrn_ambient_temperature 100(2)
_diffrn_detector HPA
_diffrn_detector_area_resol_mean 10.0
_diffrn_detector_type 'HyPix Arc150'
_diffrn_measured_fraction_theta_full 0.962
_diffrn_measured_fraction_theta_max 0.911
_diffrn_measurement_details
;
 
 List of Runs (angles in degrees, time in seconds):
 --------------------------------------------------------------------------
  1  \w     66.00  91.00   0.50    0.64    --   84.76 -95.00-180.00   50
  2  \w     39.00  68.00   0.50    0.64    --   77.01 -94.00  27.00   58
  3  \w     42.00  90.00   0.50    0.64    --   84.76 -95.00 -60.00   96
  4  \w     16.00  41.00   0.50    0.64    --   58.85 -95.00-120.00   50
  5  \w     52.00 125.00   0.50    0.64    --   84.76  15.00-150.00  146
  6  \w    -49.00 -23.00   0.50    0.64    --  -60.43  94.00 138.00   52
  7  \w   -113.00 -42.00   0.50    0.64    --  -76.45 -15.00 -30.00  142
  8  \w    -93.00 -36.00   0.50    0.64    --  -76.45 112.00 -90.00  114
  9  \w     29.00  79.00   0.50    0.64    --   71.50 -95.00   0.00  100
 10  \w     29.00  54.00   0.50    0.64    --   71.50 -94.00  27.00   50
 11  \w     49.00 129.00   0.50    0.64    --   84.76  15.00 120.00  160
 12  \w     54.00  92.00   0.50    0.64    --   84.76 -95.00  60.00   76
 13  \w     34.00  64.00   0.50    0.64    --   71.50 -95.00  60.00   60
 14  \w     41.00 125.00   0.50    0.64    --   77.01  15.00 -90.00  168
 15  \w     17.00  52.00   0.50    0.64    --   58.85 -95.00 150.00   70
 16  \w     43.00  90.00   0.50    0.64    --   84.76 -95.00 -90.00   94
 17  \w    -65.00 -37.00   0.50    0.64    --  -76.45 112.00  60.00   56
 18  \w     64.00  89.00   0.50    0.64    --   84.76 -95.00 120.00   50
 19  \w     21.00  52.00   0.50    0.64    --   58.85 -95.00 -90.00   62
 20  \w     43.00  74.00   0.50    0.64    --   84.76 -95.00  90.00   62
 21  \w     89.00 123.00   0.50    0.64    --   84.76  15.00 -30.00   68
 22  \w     74.00  99.00   0.50    0.64    --   71.50-126.00 150.00   50
 23  \w     42.00  92.00   0.50    0.64    --   84.76 -95.00 150.00  100
 24  \w    -92.00 -32.00   0.50    0.64    --  -76.45 112.00 150.00  120
 25  \w     66.00  92.00   0.50    0.64    --   84.76 -95.00   0.00   52
 26  \w    -62.00 -36.00   0.50    0.64    --  -69.92  94.00 138.00   52
 27  \w     31.00  66.00   0.50    0.64    --   71.50-126.00 150.00   70
 28  \w     60.00  97.00   0.50    0.64    --   84.76  15.00  30.00   74
 29  \w     52.00 109.00   0.50    0.64    --   58.85  15.00 150.00  114
 30  \w     44.00 124.00   0.50    0.64    --   77.01  15.00   0.00  160
 31  \w    -83.00 -58.00   0.50    0.64    --  -76.45  94.00 138.00   50
 32  \w     43.00  68.00   0.50    0.64    --   84.76 -94.00  27.00   50
 33  \w     18.00  44.00   0.50    0.64    --   58.85 -94.00  27.00   52
 34  \w     41.00  91.00   0.50    0.64    --   84.76-112.00-120.00  100
 35  \w    102.00 135.00   0.50    0.64    --   84.76  15.00  30.00   66
 36  \w     39.00  81.00   0.50    0.64    --   58.85  15.00 -60.00   84
 37  \w     55.00  80.00   0.50    0.64    --   84.76  15.00 -30.00   50
 38  \w     59.00  85.00   0.50    0.64    --   77.01 -95.00-150.00   52
 39  \w     42.00  91.00   0.50    0.64    --   84.76 -95.00-120.00   98
 40  \w     44.00  93.00   0.50    0.64    --   84.76-112.00   0.00   98
;
_diffrn_measurement_device 'four-circle diffractometer'
_diffrn_measurement_device_type 'Rigaku XtaLAB Synergy-R'
_diffrn_measurement_method '\w scans'
_diffrn_orient_matrix_type
;
 CrysAlisPro convention (1999,Acta A55,543-557)
;
_diffrn_orient_matrix_UB_11 -0.0414971000
_diffrn_orient_matrix_UB_12 -0.1352425000
_diffrn_orient_matrix_UB_13 0.0102677000
_diffrn_orient_matrix_UB_21 -0.0468260000
_diffrn_orient_matrix_UB_22 0.0224590000
_diffrn_orient_matrix_UB_23 0.0893362000
_diffrn_orient_matrix_UB_31 -0.1640464000
_diffrn_orient_matrix_UB_32 -0.0274262000
_diffrn_orient_matrix_UB_33 -0.0381254000
_diffrn_radiation_monochromator 'multi-layer mirror'
_diffrn_radiation_probe x-ray
_diffrn_radiation_type CuK\a
_diffrn_radiation_wavelength 1.54184
_diffrn_radiation_xray_symbol K-L~2,3~
_diffrn_reflns_av_R_equivalents 0.0296
_diffrn_reflns_av_unetI/netI 0.0436
_diffrn_reflns_Laue_measured_fraction_full 0.962
_diffrn_reflns_Laue_measured_fraction_max 0.911
_diffrn_reflns_limit_h_max 9
_diffrn_reflns_limit_h_min -11
_diffrn_reflns_limit_k_max 14
_diffrn_reflns_limit_k_min -14
_diffrn_reflns_limit_l_max 19
_diffrn_reflns_limit_l_min -19
_diffrn_reflns_number 16293
_diffrn_reflns_point_group_measured_fraction_full 0.962
_diffrn_reflns_point_group_measured_fraction_max 0.911
_diffrn_reflns_theta_full 67.684
_diffrn_reflns_theta_max 75.283
_diffrn_reflns_theta_min 4.607
_diffrn_source 'rotating-anode X-ray tube'
_diffrn_source_type 'PhotonJet-R X-ray Source'
_exptl_absorpt_coefficient_mu 0.832
_exptl_absorpt_correction_T_max 1.00000
_exptl_absorpt_correction_T_min 0.74175
_exptl_absorpt_correction_type multi-scan
_exptl_absorpt_process_details
;
 CrysAlisPro 1.171.41.112a (Rigaku Oxford Diffraction, 2021) Empirical 
 absorption correction using spherical harmonics, implemented in SCALE3 
 ABSPACK scaling algorithm.
;
_exptl_crystal_colour 'clear light yellow'
_exptl_crystal_density_diffrn 1.191
_exptl_crystal_description block
_exptl_crystal_F_000 632
_exptl_crystal_preparation
;
 For data collection the crystal was immersed in a film of perfluoropolyether 
 oil, mounted on a polyimide loop and transferred to stream of cold nitrogen 
 (Oxford Cryostream 800).
;
_exptl_crystal_size_max 0.210
_exptl_crystal_size_mid 0.120
_exptl_crystal_size_min 0.050
_refine_diff_density_max 0.510
_refine_diff_density_min -0.525
_refine_diff_density_rms 0.054
_refine_ls_extinction_method none
_refine_ls_goodness_of_fit_ref 1.046
_refine_ls_hydrogen_treatment constr
_refine_ls_matrix_type full
_refine_ls_number_parameters 409
_refine_ls_number_reflns 6243
_refine_ls_number_restraints 0
_refine_ls_restrained_S_all 1.046
_refine_ls_R_factor_all 0.0729
_refine_ls_R_factor_gt 0.0581
_refine_ls_shift/su_max 0.000
_refine_ls_shift/su_mean 0.000
_refine_ls_structure_factor_coef Fsqd
_refine_ls_weighting_details
;
 w=1/[\s^2^(Fo^2^)+(0.0761P)^2^+1.1319P] where P=(Fo^2^+2Fc^2^)/3
;
_refine_ls_weighting_scheme calc
_refine_ls_wR_factor_gt 0.1511
_refine_ls_wR_factor_ref 0.1613
_reflns_Friedel_coverage 0.000
_reflns_number_gt 5039
_reflns_number_total 6243
_reflns_threshold_expression 'I > 2\s(I)'
_cod_data_source_file d5sc08526h2.cif
_cod_data_source_block Z-7Ph
_cod_database_code 1576381
_shelx_shelxl_version_number 2019/2
_shelx_space_group_comment
;
 The symmetry employed for this shelxl refinement is uniquely defined by the 
 following loop, which should always be used as a source of symmetry 
 information in preference to the above space-group names. They are only 
 intended as comments.
;
_shelx_estimated_absorpt_t_min 0.845
_shelx_estimated_absorpt_t_max 0.960

loop_
_space_group_symop_operation_xyz
'x, y, z'
'-x, -y, -z'

loop_
_atom_site_label
_atom_site_type_symbol
_atom_site_fract_x
_atom_site_fract_y
_atom_site_fract_z
_atom_site_U_iso_or_equiv
_atom_site_adp_type
_atom_site_occupancy
_atom_site_site_symmetry_order
_atom_site_calc_flag
_atom_site_refinement_flags_posn
_atom_site_refinement_flags_adp
_atom_site_refinement_flags_occupancy
_atom_site_disorder_assembly
_atom_site_disorder_group
Si1_1 Si 0.19261(7) 0.63060(6) 0.35843(4) 0.03264(18) Uani 1 1 d . . . . .
C2_1 C 0.3138(3) 0.57666(19) 0.28341(14) 0.0283(5) Uani 1 1 d . . . . .
C3_1 C 0.2390(3) 0.7983(2) 0.36059(18) 0.0392(6) Uani 1 1 d . . . . .
H3A_1 H 0.227634 0.832264 0.417096 0.059 Uiso 1 1 calc R U . . .
H3B_1 H 0.169521 0.812520 0.318638 0.059 Uiso 1 1 calc R U . . .
H3C_1 H 0.344026 0.837472 0.347150 0.059 Uiso 1 1 calc R U . . .
C4_1 C 0.2058(3) 0.5852(2) 0.46676(16) 0.0381(6) Uani 1 1 d . . . . .
H4A_1 H 0.130626 0.603399 0.499728 0.057 Uiso 1 1 calc R U . . .
H4B_1 H 0.308076 0.630357 0.494958 0.057 Uiso 1 1 calc R U . . .
H4C_1 H 0.185462 0.497920 0.462449 0.057 Uiso 1 1 calc R U . . .
C5_1 C -0.0118(3) 0.5559(2) 0.31500(18) 0.0441(6) Uani 1 1 d . . . . .
H5A_1 H -0.073956 0.590543 0.347938 0.066 Uiso 1 1 calc R U . . .
H5B_1 H -0.045899 0.468494 0.318659 0.066 Uiso 1 1 calc R U . . .
H5C_1 H -0.022437 0.569625 0.255667 0.066 Uiso 1 1 calc R U . . .
C1_2 C 0.2205(3) 0.46343(19) 0.22312(15) 0.0296(5) Uani 1 1 d . . . . .
C2_2 C 0.2159(3) 0.4606(2) 0.13789(17) 0.0362(5) Uani 1 1 d . . . . .
H2_2 H 0.267735 0.532561 0.113700 0.043 Uiso 1 1 calc R U . . .
C3_2 C 0.1364(3) 0.3535(2) 0.08539(17) 0.0401(6) Uani 1 1 d . . . . .
H3_2 H 0.132194 0.353375 0.025667 0.048 Uiso 1 1 calc R U . . .
C4_2 C 0.0627(3) 0.2465(2) 0.11963(18) 0.0415(6) Uani 1 1 d . . . . .
H4_2 H 0.010058 0.172945 0.083713 0.050 Uiso 1 1 calc R U . . .
C5_2 C 0.0673(3) 0.2488(2) 0.20686(17) 0.0386(6) Uani 1 1 d . . . . .
H5_2 H 0.015903 0.176560 0.230877 0.046 Uiso 1 1 calc R U . . .
C6_2 C 0.1457(3) 0.3549(2) 0.25900(16) 0.0346(5) Uani 1 1 d . . . . .
H6_2 H 0.149793 0.355512 0.318750 0.041 Uiso 1 1 calc R U . . .
C3_3 C 0.6510(2) 0.84508(19) 0.27744(15) 0.0281(5) Uani 1 1 d . . . . .
C2_3 C 0.5640(2) 0.75316(19) 0.31914(14) 0.0278(5) Uani 1 1 d . . . . .
C1_3 C 0.4615(3) 0.63594(19) 0.26922(14) 0.0286(5) Uani 1 1 d . . . . .
B1_3 B 0.5421(3) 0.6036(2) 0.19236(17) 0.0292(5) Uani 1 1 d . . . . .
C9_3 C 0.5969(3) 0.7123(2) 0.13838(15) 0.0294(5) Uani 1 1 d . . . . .
C4_3 C 0.6485(2) 0.8313(2) 0.18361(14) 0.0279(5) Uani 1 1 d . . . . .
C5_3 C 0.7023(3) 0.9314(2) 0.13888(15) 0.0308(5) Uani 1 1 d . . . . .
H5_3 H 0.743064 1.010750 0.168991 0.037 Uiso 1 1 calc R U . . .
C6_3 C 0.6975(3) 0.9172(2) 0.05128(16) 0.0345(5) Uani 1 1 d . . . . .
H6_3 H 0.732721 0.986604 0.021959 0.041 Uiso 1 1 calc R U . . .
C7_3 C 0.6414(3) 0.8020(2) 0.00627(15) 0.0345(5) Uani 1 1 d . . . . .
H7_3 H 0.634998 0.792118 -0.053848 0.041 Uiso 1 1 calc R U . . .
C8_3 C 0.5944(3) 0.7009(2) 0.05027(15) 0.0325(5) Uani 1 1 d . . . . .
H8_3 H 0.559858 0.622034 0.019475 0.039 Uiso 1 1 calc R U . . .
C1_4 C 0.7548(2) 0.96337(19) 0.32509(14) 0.0278(5) Uani 1 1 d . . . . .
C2_4 C 0.7149(3) 1.0657(2) 0.32921(15) 0.0308(5) Uani 1 1 d . . . . .
H2_4 H 0.623078 1.060930 0.299011 0.037 Uiso 1 1 calc R U . . .
C3_4 C 0.8060(3) 1.1739(2) 0.37627(16) 0.0364(5) Uani 1 1 d . . . . .
H3_4 H 0.776398 1.242323 0.378738 0.044 Uiso 1 1 calc R U . . .
C4_4 C 0.9414(3) 1.1819(2) 0.42003(17) 0.0395(6) Uani 1 1 d . . . . .
H4_4 H 1.004314 1.255689 0.452965 0.047 Uiso 1 1 calc R U . . .
C5_4 C 0.9839(3) 1.0819(2) 0.41529(16) 0.0378(6) Uani 1 1 d . . . . .
H5_4 H 1.076637 1.087461 0.444774 0.045 Uiso 1 1 calc R U . . .
C6_4 C 0.8918(3) 0.9731(2) 0.36765(15) 0.0331(5) Uani 1 1 d . . . . .
H6_4 H 0.922796 0.905335 0.364234 0.040 Uiso 1 1 calc R U . . .
C1_5 C 0.5794(2) 0.75876(19) 0.41326(14) 0.0269(5) Uani 1 1 d . . . . .
C2_5 C 0.6004(2) 0.6614(2) 0.44855(15) 0.0295(5) Uani 1 1 d . . . . .
H2_5 H 0.599794 0.593117 0.412257 0.035 Uiso 1 1 calc R U . . .
C3_5 C 0.6221(3) 0.6633(2) 0.53536(15) 0.0320(5) Uani 1 1 d . . . . .
H3_5 H 0.636683 0.596766 0.558009 0.038 Uiso 1 1 calc R U . . .
C4_5 C 0.6228(3) 0.7620(2) 0.58964(15) 0.0329(5) Uani 1 1 d . . . . .
H4_5 H 0.638644 0.763489 0.649195 0.039 Uiso 1 1 calc R U . . .
C5_5 C 0.6000(3) 0.8584(2) 0.55606(15) 0.0329(5) Uani 1 1 d . . . . .
H5_5 H 0.599032 0.925820 0.592735 0.039 Uiso 1 1 calc R U . . .
C6_5 C 0.5786(2) 0.8565(2) 0.46900(15) 0.0298(5) Uani 1 1 d . . . . .
H6_5 H 0.562995 0.923001 0.446789 0.036 Uiso 1 1 calc R U . . .
C1_6 C 0.5899(3) 0.4911(2) 0.17910(15) 0.0305(5) Uani 1 1 d . . . . .
C2_6 C 0.5450(3) 0.3988(2) 0.23174(16) 0.0330(5) Uani 1 1 d . . . . .
H2_6 H 0.478350 0.402340 0.273472 0.040 Uiso 1 1 calc R U . . .
C3_6 C 0.5951(3) 0.3022(2) 0.22457(17) 0.0382(6) Uani 1 1 d . . . . .
H3_6 H 0.561964 0.240361 0.260607 0.046 Uiso 1 1 calc R U . . .
C4_6 C 0.6940(3) 0.2966(2) 0.16447(18) 0.0409(6) Uani 1 1 d . . . . .
H4_6 H 0.728254 0.230587 0.159280 0.049 Uiso 1 1 calc R U . . .
C5_6 C 0.7427(3) 0.3869(2) 0.11220(17) 0.0408(6) Uani 1 1 d . . . . .
H5_6 H 0.810698 0.383389 0.071258 0.049 Uiso 1 1 calc R U . . .
C6_6 C 0.6915(3) 0.4830(2) 0.12001(16) 0.0360(5) Uani 1 1 d . . . . .
H6_6 H 0.726370 0.545022 0.084248 0.043 Uiso 1 1 calc R U . . .
C1_7 C 0.2359(3) 1.0069(2) 0.17446(16) 0.0377(6) Uani 1 1 d . . . . .
H1_7 H 0.271263 1.090843 0.195124 0.045 Uiso 1 1 calc R U . . .
C2_7 C 0.0842(3) 0.9356(2) 0.17410(18) 0.0422(6) Uani 1 1 d . . . . .
H2_7 H 0.014913 0.970990 0.193808 0.051 Uiso 1 1 calc R U . . .
C3_7 C 0.0322(3) 0.8134(3) 0.1454(2) 0.0513(7) Uani 1 1 d . . . . .
H3_7 H -0.072318 0.764730 0.145769 0.062 Uiso 1 1 calc R U . . .
C4_7 C 0.1322(3) 0.7617(3) 0.1160(2) 0.0499(7) Uani 1 1 d . . . . .
H4_7 H 0.096570 0.677454 0.096223 0.060 Uiso 1 1 calc R U . . .
C5_7 C 0.2842(3) 0.8327(3) 0.11533(18) 0.0452(6) Uani 1 1 d . . . . .
H5_7 H 0.352962 0.797271 0.094889 0.054 Uiso 1 1 calc R U . . .
C6_7 C 0.3364(3) 0.9558(2) 0.14460(17) 0.0403(6) Uani 1 1 d . . . . .
H6_7 H 0.440799 1.004688 0.144109 0.048 Uiso 1 1 calc R U . . .

loop_
_atom_site_aniso_label
_atom_site_aniso_U_11
_atom_site_aniso_U_22
_atom_site_aniso_U_33
_atom_site_aniso_U_23
_atom_site_aniso_U_13
_atom_site_aniso_U_12
Si1_1 0.0336(3) 0.0292(3) 0.0368(4) 0.0038(3) 0.0040(3) 0.0135(3)
C2_1 0.0329(12) 0.0259(11) 0.0290(12) 0.0061(9) -0.0005(9) 0.0140(9)
C3_1 0.0386(14) 0.0320(13) 0.0483(15) 0.0066(11) 0.0036(11) 0.0140(10)
C4_1 0.0408(14) 0.0345(13) 0.0404(14) 0.0042(11) 0.0069(11) 0.0149(11)
C5_1 0.0374(14) 0.0435(15) 0.0515(17) 0.0028(12) 0.0041(12) 0.0157(11)
C1_2 0.0316(12) 0.0205(10) 0.0399(13) 0.0037(9) 0.0156(10) 0.0118(9)
C2_2 0.0330(12) 0.0315(12) 0.0462(15) 0.0053(11) 0.0027(10) 0.0144(10)
C3_2 0.0401(14) 0.0470(15) 0.0351(14) 0.0005(11) 0.0034(11) 0.0193(12)
C4_2 0.0380(14) 0.0348(13) 0.0509(16) -0.0048(11) 0.0035(11) 0.0150(11)
C5_2 0.0389(13) 0.0305(12) 0.0475(15) 0.0051(11) 0.0040(11) 0.0141(10)
C6_2 0.0343(12) 0.0326(12) 0.0373(13) 0.0074(10) 0.0012(10) 0.0125(10)
C3_3 0.0295(11) 0.0258(11) 0.0343(12) 0.0079(9) 0.0019(9) 0.0157(9)
C2_3 0.0308(11) 0.0260(11) 0.0316(12) 0.0070(9) 0.0036(9) 0.0156(9)
C1_3 0.0357(12) 0.0238(11) 0.0307(12) 0.0077(9) 0.0010(9) 0.0155(9)
B1_3 0.0328(13) 0.0254(12) 0.0298(13) 0.0036(10) -0.0010(10) 0.0118(10)
C9_3 0.0317(12) 0.0293(11) 0.0328(12) 0.0068(9) 0.0030(9) 0.0171(9)
C4_3 0.0284(11) 0.0281(11) 0.0320(12) 0.0076(9) 0.0012(9) 0.0153(9)
C5_3 0.0311(12) 0.0301(12) 0.0361(13) 0.0084(10) 0.0035(9) 0.0159(9)
C6_3 0.0395(13) 0.0339(12) 0.0364(13) 0.0135(10) 0.0055(10) 0.0184(10)
C7_3 0.0416(13) 0.0389(13) 0.0300(12) 0.0089(10) 0.0054(10) 0.0217(11)
C8_3 0.0394(13) 0.0305(12) 0.0332(13) 0.0055(9) 0.0042(10) 0.0193(10)
C1_4 0.0294(11) 0.0268(11) 0.0284(11) 0.0095(9) 0.0048(9) 0.0102(9)
C2_4 0.0347(12) 0.0282(11) 0.0312(12) 0.0079(9) 0.0008(9) 0.0130(9)
C3_4 0.0434(14) 0.0266(12) 0.0391(14) 0.0069(10) 0.0022(11) 0.0123(10)
C4_4 0.0412(14) 0.0318(13) 0.0391(14) 0.0069(11) -0.0002(11) 0.0057(10)
C5_4 0.0294(12) 0.0394(13) 0.0403(14) 0.0126(11) -0.0022(10) 0.0066(10)
C6_4 0.0327(12) 0.0335(12) 0.0366(13) 0.0131(10) 0.0032(10) 0.0143(10)
C1_5 0.0272(11) 0.0243(10) 0.0307(12) 0.0056(9) 0.0029(9) 0.0106(8)
C2_5 0.0324(12) 0.0247(11) 0.0334(12) 0.0060(9) 0.0014(9) 0.0125(9)
C3_5 0.0334(12) 0.0278(11) 0.0367(13) 0.0109(10) 0.0024(10) 0.0120(9)
C4_5 0.0359(13) 0.0323(12) 0.0302(12) 0.0072(10) 0.0038(9) 0.0115(10)
C5_5 0.0369(12) 0.0277(11) 0.0351(13) 0.0057(10) 0.0065(10) 0.0123(10)
C6_5 0.0308(12) 0.0249(11) 0.0365(13) 0.0080(9) 0.0056(9) 0.0125(9)
C1_6 0.0341(12) 0.0264(11) 0.0330(12) 0.0042(9) 0.0008(9) 0.0139(9)
C2_6 0.0372(13) 0.0290(12) 0.0368(13) 0.0076(10) 0.0047(10) 0.0160(10)
C3_6 0.0413(14) 0.0302(12) 0.0485(15) 0.0117(11) 0.0034(11) 0.0180(11)
C4_6 0.0463(15) 0.0312(13) 0.0538(16) 0.0067(11) 0.0039(12) 0.0244(11)
C5_6 0.0450(15) 0.0414(14) 0.0427(15) 0.0045(11) 0.0061(11) 0.0237(12)
C6_6 0.0426(14) 0.0325(12) 0.0385(14) 0.0087(10) 0.0056(10) 0.0193(11)
C1_7 0.0441(14) 0.0347(13) 0.0383(14) 0.0084(11) 0.0026(11) 0.0185(11)
C2_7 0.0406(14) 0.0420(14) 0.0509(16) 0.0037(12) 0.0053(12) 0.0236(12)
C3_7 0.0372(14) 0.0442(16) 0.071(2) -0.0038(14) -0.0015(13) 0.0167(12)
C4_7 0.0457(16) 0.0407(15) 0.065(2) -0.0073(13) -0.0081(13) 0.0227(12)
C5_7 0.0431(15) 0.0527(16) 0.0510(16) 0.0021(13) -0.0011(12) 0.0327(13)
C6_7 0.0388(14) 0.0448(15) 0.0436(15) 0.0127(12) 0.0030(11) 0.0211(11)

loop_
_atom_type_symbol
_atom_type_description
_atom_type_scat_dispersion_real
_atom_type_scat_dispersion_imag
_atom_type_scat_source
C C 0.0181 0.0091 'International Tables Vol C Tables 4.2.6.8 and 6.1.1.4'
H H 0.0000 0.0000 'International Tables Vol C Tables 4.2.6.8 and 6.1.1.4'
B B 0.0090 0.0039 'International Tables Vol C Tables 4.2.6.8 and 6.1.1.4'
Si Si 0.2541 0.3302 'International Tables Vol C Tables 4.2.6.8 and 6.1.1.4'

loop_
_exptl_crystal_face_index_h
_exptl_crystal_face_index_k
_exptl_crystal_face_index_l
_exptl_crystal_face_perp_dist
-1 0 2 0.0465
1 0 -2 0.0564
0 0 -1 0.0610
0 0 1 0.0519
-2 1 1 0.0288
-1 0 -2 0.0612
-2 1 0 0.0230
-1 0 -1 0.0561
-1 1 1 0.0332
0 -1 -1 0.1226
-2 1 -1 0.0214
2 -1 1 0.0299
2 -3 0 0.0931
-1 3 -2 0.0697
-1 1 -1 0.0341
1 1 0 0.0799
1 -1 1 0.0382
1 -2 2 0.0542
-1 -1 1 0.0558
1 1 -1 0.0781
0 1 -2 0.0561
-1 1 -2 0.0405
0 -1 2 0.0608
2 -1 -2 0.0492

loop_
_geom_angle_atom_site_label_1
_geom_angle_atom_site_label_2
_geom_angle_atom_site_label_3
_geom_angle
_geom_angle_site_symmetry_1
_geom_angle_site_symmetry_3
_geom_angle_publ_flag
C4_1 Si1_1 C5_1 106.49(12) . . ?
C4_1 Si1_1 C3_1 112.28(12) . . ?
C5_1 Si1_1 C3_1 105.89(12) . . ?
C4_1 Si1_1 C2_1 112.64(10) . . ?
C5_1 Si1_1 C2_1 108.23(11) . . ?
C3_1 Si1_1 C2_1 110.90(11) . . ?
C1_3 C2_1 C1_2 117.7(2) . . ?
C1_3 C2_1 Si1_1 128.35(18) . . ?
C1_2 C2_1 Si1_1 113.04(15) . . ?
Si1_1 C3_1 H3A_1 109.5 . . ?
Si1_1 C3_1 H3B_1 109.5 . . ?
H3A_1 C3_1 H3B_1 109.5 . . ?
Si1_1 C3_1 H3C_1 109.5 . . ?
H3A_1 C3_1 H3C_1 109.5 . . ?
H3B_1 C3_1 H3C_1 109.5 . . ?
Si1_1 C4_1 H4A_1 109.5 . . ?
Si1_1 C4_1 H4B_1 109.5 . . ?
H4A_1 C4_1 H4B_1 109.5 . . ?
Si1_1 C4_1 H4C_1 109.5 . . ?
H4A_1 C4_1 H4C_1 109.5 . . ?
H4B_1 C4_1 H4C_1 109.5 . . ?
Si1_1 C5_1 H5A_1 109.5 . . ?
Si1_1 C5_1 H5B_1 109.5 . . ?
H5A_1 C5_1 H5B_1 109.5 . . ?
Si1_1 C5_1 H5C_1 109.5 . . ?
H5A_1 C5_1 H5C_1 109.5 . . ?
H5B_1 C5_1 H5C_1 109.5 . . ?
C2_2 C1_2 C6_2 119.4(2) . . ?
C2_2 C1_2 C2_1 122.7(2) . . ?
C6_2 C1_2 C2_1 117.7(2) . . ?
C1_2 C2_2 C3_2 120.7(2) . . ?
C1_2 C2_2 H2_2 119.6 . . ?
C3_2 C2_2 H2_2 119.6 . . ?
C2_2 C3_2 C4_2 120.5(2) . . ?
C2_2 C3_2 H3_2 119.8 . . ?
C4_2 C3_2 H3_2 119.8 . . ?
C5_2 C4_2 C3_2 119.1(2) . . ?
C5_2 C4_2 H4_2 120.5 . . ?
C3_2 C4_2 H4_2 120.5 . . ?
C6_2 C5_2 C4_2 120.5(2) . . ?
C6_2 C5_2 H5_2 119.7 . . ?
C4_2 C5_2 H5_2 119.7 . . ?
C5_2 C6_2 C1_2 119.8(2) . . ?
C5_2 C6_2 H6_2 120.1 . . ?
C1_2 C6_2 H6_2 120.1 . . ?
C2_3 C3_3 C4_3 121.6(2) . . ?
C2_3 C3_3 C1_4 120.9(2) . . ?
C4_3 C3_3 C1_4 117.52(19) . . ?
C3_3 C2_3 C1_5 122.5(2) . . ?
C3_3 C2_3 C1_3 119.4(2) . . ?
C1_5 C2_3 C1_3 117.79(18) . . ?
C2_1 C1_3 C2_3 123.8(2) . . ?
C2_1 C1_3 B1_3 125.8(2) . . ?
C2_3 C1_3 B1_3 109.83(19) . . ?
C1_6 B1_3 C9_3 122.9(2) . . ?
C1_6 B1_3 C1_3 125.7(2) . . ?
C9_3 B1_3 C1_3 110.44(19) . . ?
C8_3 C9_3 C4_3 118.4(2) . . ?
C8_3 C9_3 B1_3 125.0(2) . . ?
C4_3 C9_3 B1_3 116.6(2) . . ?
C5_3 C4_3 C9_3 119.0(2) . . ?
C5_3 C4_3 C3_3 121.9(2) . . ?
C9_3 C4_3 C3_3 119.10(19) . . ?
C6_3 C5_3 C4_3 121.2(2) . . ?
C6_3 C5_3 H5_3 119.4 . . ?
C4_3 C5_3 H5_3 119.4 . . ?
C5_3 C6_3 C7_3 120.3(2) . . ?
C5_3 C6_3 H6_3 119.9 . . ?
C7_3 C6_3 H6_3 119.9 . . ?
C6_3 C7_3 C8_3 119.2(2) . . ?
C6_3 C7_3 H7_3 120.4 . . ?
C8_3 C7_3 H7_3 120.4 . . ?
C7_3 C8_3 C9_3 121.8(2) . . ?
C7_3 C8_3 H8_3 119.1 . . ?
C9_3 C8_3 H8_3 119.1 . . ?
C6_4 C1_4 C2_4 118.5(2) . . ?
C6_4 C1_4 C3_3 120.7(2) . . ?
C2_4 C1_4 C3_3 120.8(2) . . ?
C3_4 C2_4 C1_4 121.4(2) . . ?
C3_4 C2_4 H2_4 119.3 . . ?
C1_4 C2_4 H2_4 119.3 . . ?
C2_4 C3_4 C4_4 119.6(2) . . ?
C2_4 C3_4 H3_4 120.2 . . ?
C4_4 C3_4 H3_4 120.2 . . ?
C5_4 C4_4 C3_4 119.6(2) . . ?
C5_4 C4_4 H4_4 120.2 . . ?
C3_4 C4_4 H4_4 120.2 . . ?
C4_4 C5_4 C6_4 120.6(2) . . ?
C4_4 C5_4 H5_4 119.7 . . ?
C6_4 C5_4 H5_4 119.7 . . ?
C1_4 C6_4 C5_4 120.2(2) . . ?
C1_4 C6_4 H6_4 119.9 . . ?
C5_4 C6_4 H6_4 119.9 . . ?
C6_5 C1_5 C2_5 117.6(2) . . ?
C6_5 C1_5 C2_3 124.22(19) . . ?
C2_5 C1_5 C2_3 118.1(2) . . ?
C3_5 C2_5 C1_5 121.0(2) . . ?
C3_5 C2_5 H2_5 119.5 . . ?
C1_5 C2_5 H2_5 119.5 . . ?
C2_5 C3_5 C4_5 120.5(2) . . ?
C2_5 C3_5 H3_5 119.8 . . ?
C4_5 C3_5 H3_5 119.8 . . ?
C5_5 C4_5 C3_5 119.4(2) . . ?
C5_5 C4_5 H4_5 120.3 . . ?
C3_5 C4_5 H4_5 120.3 . . ?
C6_5 C5_5 C4_5 120.1(2) . . ?
C6_5 C5_5 H5_5 120.0 . . ?
C4_5 C5_5 H5_5 120.0 . . ?
C5_5 C6_5 C1_5 121.4(2) . . ?
C5_5 C6_5 H6_5 119.3 . . ?
C1_5 C6_5 H6_5 119.3 . . ?
C2_6 C1_6 C6_6 116.7(2) . . ?
C2_6 C1_6 B1_3 121.1(2) . . ?
C6_6 C1_6 B1_3 121.9(2) . . ?
C3_6 C2_6 C1_6 121.8(2) . . ?
C3_6 C2_6 H2_6 119.1 . . ?
C1_6 C2_6 H2_6 119.1 . . ?
C4_6 C3_6 C2_6 119.7(2) . . ?
C4_6 C3_6 H3_6 120.1 . . ?
C2_6 C3_6 H3_6 120.1 . . ?
C5_6 C4_6 C3_6 120.1(2) . . ?
C5_6 C4_6 H4_6 119.9 . . ?
C3_6 C4_6 H4_6 119.9 . . ?
C4_6 C5_6 C6_6 119.5(2) . . ?
C4_6 C5_6 H5_6 120.2 . . ?
C6_6 C5_6 H5_6 120.2 . . ?
C5_6 C6_6 C1_6 122.1(2) . . ?
C5_6 C6_6 H6_6 119.0 . . ?
C1_6 C6_6 H6_6 119.0 . . ?
C2_7 C1_7 C6_7 119.8(2) . . ?
C2_7 C1_7 H1_7 120.1 . . ?
C6_7 C1_7 H1_7 120.1 . . ?
C3_7 C2_7 C1_7 120.5(2) . . ?
C3_7 C2_7 H2_7 119.7 . . ?
C1_7 C2_7 H2_7 119.7 . . ?
C2_7 C3_7 C4_7 119.9(3) . . ?
C2_7 C3_7 H3_7 120.0 . . ?
C4_7 C3_7 H3_7 120.0 . . ?
C3_7 C4_7 C5_7 119.9(3) . . ?
C3_7 C4_7 H4_7 120.0 . . ?
C5_7 C4_7 H4_7 120.0 . . ?
C4_7 C5_7 C6_7 120.0(2) . . ?
C4_7 C5_7 H5_7 120.0 . . ?
C6_7 C5_7 H5_7 120.0 . . ?
C1_7 C6_7 C5_7 119.8(2) . . ?
C1_7 C6_7 H6_7 120.1 . . ?
C5_7 C6_7 H6_7 120.1 . . ?

loop_
_geom_bond_atom_site_label_1
_geom_bond_atom_site_label_2
_geom_bond_distance
_geom_bond_site_symmetry_2
_geom_bond_publ_flag
Si1_1 C4_1 1.867(3) . ?
Si1_1 C5_1 1.874(3) . ?
Si1_1 C3_1 1.878(2) . ?
Si1_1 C2_1 1.923(2) . ?
C2_1 C1_3 1.363(3) . ?
C2_1 C1_2 1.525(3) . ?
C3_1 H3A_1 0.9800 . ?
C3_1 H3B_1 0.9800 . ?
C3_1 H3C_1 0.9800 . ?
C4_1 H4A_1 0.9800 . ?
C4_1 H4B_1 0.9800 . ?
C4_1 H4C_1 0.9800 . ?
C5_1 H5A_1 0.9800 . ?
C5_1 H5B_1 0.9800 . ?
C5_1 H5C_1 0.9800 . ?
C1_2 C2_2 1.353(3) . ?
C1_2 C6_2 1.421(3) . ?
C2_2 C3_2 1.389(4) . ?
C2_2 H2_2 0.9500 . ?
C3_2 C4_2 1.392(4) . ?
C3_2 H3_2 0.9500 . ?
C4_2 C5_2 1.386(4) . ?
C4_2 H4_2 0.9500 . ?
C5_2 C6_2 1.376(3) . ?
C5_2 H5_2 0.9500 . ?
C6_2 H6_2 0.9500 . ?
C3_3 C2_3 1.365(3) . ?
C3_3 C4_3 1.487(3) . ?
C3_3 C1_4 1.498(3) . ?
C2_3 C1_5 1.492(3) . ?
C2_3 C1_3 1.500(3) . ?
C1_3 B1_3 1.568(3) . ?
B1_3 C1_6 1.561(3) . ?
B1_3 C9_3 1.567(3) . ?
C9_3 C8_3 1.396(3) . ?
C9_3 C4_3 1.426(3) . ?
C4_3 C5_3 1.396(3) . ?
C5_3 C6_3 1.387(3) . ?
C5_3 H5_3 0.9500 . ?
C6_3 C7_3 1.387(3) . ?
C6_3 H6_3 0.9500 . ?
C7_3 C8_3 1.394(3) . ?
C7_3 H7_3 0.9500 . ?
C8_3 H8_3 0.9500 . ?
C1_4 C6_4 1.391(3) . ?
C1_4 C2_4 1.396(3) . ?
C2_4 C3_4 1.382(3) . ?
C2_4 H2_4 0.9500 . ?
C3_4 C4_4 1.392(4) . ?
C3_4 H3_4 0.9500 . ?
C4_4 C5_4 1.383(4) . ?
C4_4 H4_4 0.9500 . ?
C5_4 C6_4 1.393(3) . ?
C5_4 H5_4 0.9500 . ?
C6_4 H6_4 0.9500 . ?
C1_5 C6_5 1.399(3) . ?
C1_5 C2_5 1.404(3) . ?
C2_5 C3_5 1.384(3) . ?
C2_5 H2_5 0.9500 . ?
C3_5 C4_5 1.390(3) . ?
C3_5 H3_5 0.9500 . ?
C4_5 C5_5 1.388(3) . ?
C4_5 H4_5 0.9500 . ?
C5_5 C6_5 1.388(3) . ?
C5_5 H5_5 0.9500 . ?
C6_5 H6_5 0.9500 . ?
C1_6 C2_6 1.401(3) . ?
C1_6 C6_6 1.404(3) . ?
C2_6 C3_6 1.390(3) . ?
C2_6 H2_6 0.9500 . ?
C3_6 C4_6 1.390(4) . ?
C3_6 H3_6 0.9500 . ?
C4_6 C5_6 1.383(4) . ?
C4_6 H4_6 0.9500 . ?
C5_6 C6_6 1.391(3) . ?
C5_6 H5_6 0.9500 . ?
C6_6 H6_6 0.9500 . ?
C1_7 C2_7 1.380(4) . ?
C1_7 C6_7 1.384(4) . ?
C1_7 H1_7 0.9500 . ?
C2_7 C3_7 1.379(4) . ?
C2_7 H2_7 0.9500 . ?
C3_7 C4_7 1.382(4) . ?
C3_7 H3_7 0.9500 . ?
C4_7 C5_7 1.382(4) . ?
C4_7 H4_7 0.9500 . ?
C5_7 C6_7 1.390(4) . ?
C5_7 H5_7 0.9500 . ?
C6_7 H6_7 0.9500 . ?

loop_
_geom_torsion_atom_site_label_1
_geom_torsion_atom_site_label_2
_geom_torsion_atom_site_label_3
_geom_torsion_atom_site_label_4
_geom_torsion
_geom_torsion_site_symmetry_1
_geom_torsion_site_symmetry_2
_geom_torsion_site_symmetry_3
_geom_torsion_site_symmetry_4
_geom_torsion_publ_flag
C1_3 C2_1 C1_2 C2_2 -48.6(3) . . . . ?
Si1_1 C2_1 C1_2 C2_2 121.4(2) . . . . ?
C1_3 C2_1 C1_2 C6_2 126.3(2) . . . . ?
Si1_1 C2_1 C1_2 C6_2 -63.7(2) . . . . ?
C6_2 C1_2 C2_2 C3_2 1.4(3) . . . . ?
C2_1 C1_2 C2_2 C3_2 176.3(2) . . . . ?
C1_2 C2_2 C3_2 C4_2 -1.5(4) . . . . ?
C2_2 C3_2 C4_2 C5_2 1.3(4) . . . . ?
C3_2 C4_2 C5_2 C6_2 -1.1(4) . . . . ?
C4_2 C5_2 C6_2 C1_2 1.0(4) . . . . ?
C2_2 C1_2 C6_2 C5_2 -1.2(3) . . . . ?
C2_1 C1_2 C6_2 C5_2 -176.3(2) . . . . ?
C4_3 C3_3 C2_3 C1_5 171.83(18) . . . . ?
C1_4 C3_3 C2_3 C1_5 -7.2(3) . . . . ?
C4_3 C3_3 C2_3 C1_3 -0.9(3) . . . . ?
C1_4 C3_3 C2_3 C1_3 -179.95(18) . . . . ?
C1_2 C2_1 C1_3 C2_3 175.47(19) . . . . ?
Si1_1 C2_1 C1_3 C2_3 7.2(3) . . . . ?
C1_2 C2_1 C1_3 B1_3 4.6(3) . . . . ?
Si1_1 C2_1 C1_3 B1_3 -163.72(17) . . . . ?
C3_3 C2_3 C1_3 C2_1 -133.9(2) . . . . ?
C1_5 C2_3 C1_3 C2_1 53.0(3) . . . . ?
C3_3 C2_3 C1_3 B1_3 38.3(3) . . . . ?
C1_5 C2_3 C1_3 B1_3 -134.83(19) . . . . ?
C2_1 C1_3 B1_3 C1_6 -72.4(3) . . . . ?
C2_3 C1_3 B1_3 C1_6 115.6(2) . . . . ?
C2_1 C1_3 B1_3 C9_3 118.3(2) . . . . ?
C2_3 C1_3 B1_3 C9_3 -53.7(2) . . . . ?
C1_6 B1_3 C9_3 C8_3 47.3(3) . . . . ?
C1_3 B1_3 C9_3 C8_3 -143.0(2) . . . . ?
C1_6 B1_3 C9_3 C4_3 -134.6(2) . . . . ?
C1_3 B1_3 C9_3 C4_3 35.0(3) . . . . ?
C8_3 C9_3 C4_3 C5_3 -3.5(3) . . . . ?
B1_3 C9_3 C4_3 C5_3 178.3(2) . . . . ?
C8_3 C9_3 C4_3 C3_3 179.68(19) . . . . ?
B1_3 C9_3 C4_3 C3_3 1.5(3) . . . . ?
C2_3 C3_3 C4_3 C5_3 162.3(2) . . . . ?
C1_4 C3_3 C4_3 C5_3 -18.7(3) . . . . ?
C2_3 C3_3 C4_3 C9_3 -21.0(3) . . . . ?
C1_4 C3_3 C4_3 C9_3 158.06(19) . . . . ?
C9_3 C4_3 C5_3 C6_3 4.1(3) . . . . ?
C3_3 C4_3 C5_3 C6_3 -179.2(2) . . . . ?
C4_3 C5_3 C6_3 C7_3 -1.3(3) . . . . ?
C5_3 C6_3 C7_3 C8_3 -2.0(3) . . . . ?
C6_3 C7_3 C8_3 C9_3 2.5(3) . . . . ?
C4_3 C9_3 C8_3 C7_3 0.3(3) . . . . ?
B1_3 C9_3 C8_3 C7_3 178.3(2) . . . . ?
C2_3 C3_3 C1_4 C6_4 75.8(3) . . . . ?
C4_3 C3_3 C1_4 C6_4 -103.3(2) . . . . ?
C2_3 C3_3 C1_4 C2_4 -102.9(3) . . . . ?
C4_3 C3_3 C1_4 C2_4 78.0(3) . . . . ?
C6_4 C1_4 C2_4 C3_4 -1.9(3) . . . . ?
C3_3 C1_4 C2_4 C3_4 176.8(2) . . . . ?
C1_4 C2_4 C3_4 C4_4 0.6(4) . . . . ?
C2_4 C3_4 C4_4 C5_4 0.6(4) . . . . ?
C3_4 C4_4 C5_4 C6_4 -0.5(4) . . . . ?
C2_4 C1_4 C6_4 C5_4 2.0(3) . . . . ?
C3_3 C1_4 C6_4 C5_4 -176.7(2) . . . . ?
C4_4 C5_4 C6_4 C1_4 -0.8(4) . . . . ?
C3_3 C2_3 C1_5 C6_5 50.4(3) . . . . ?
C1_3 C2_3 C1_5 C6_5 -136.8(2) . . . . ?
C3_3 C2_3 C1_5 C2_5 -127.7(2) . . . . ?
C1_3 C2_3 C1_5 C2_5 45.1(3) . . . . ?
C6_5 C1_5 C2_5 C3_5 -1.1(3) . . . . ?
C2_3 C1_5 C2_5 C3_5 177.2(2) . . . . ?
C1_5 C2_5 C3_5 C4_5 0.3(3) . . . . ?
C2_5 C3_5 C4_5 C5_5 0.6(3) . . . . ?
C3_5 C4_5 C5_5 C6_5 -0.7(3) . . . . ?
C4_5 C5_5 C6_5 C1_5 0.0(3) . . . . ?
C2_5 C1_5 C6_5 C5_5 0.9(3) . . . . ?
C2_3 C1_5 C6_5 C5_5 -177.2(2) . . . . ?
C9_3 B1_3 C1_6 C2_6 176.6(2) . . . . ?
C1_3 B1_3 C1_6 C2_6 8.5(4) . . . . ?
C9_3 B1_3 C1_6 C6_6 3.0(4) . . . . ?
C1_3 B1_3 C1_6 C6_6 -165.0(2) . . . . ?
C6_6 C1_6 C2_6 C3_6 -1.6(4) . . . . ?
B1_3 C1_6 C2_6 C3_6 -175.5(2) . . . . ?
C1_6 C2_6 C3_6 C4_6 0.8(4) . . . . ?
C2_6 C3_6 C4_6 C5_6 0.2(4) . . . . ?
C3_6 C4_6 C5_6 C6_6 -0.3(4) . . . . ?
C4_6 C5_6 C6_6 C1_6 -0.6(4) . . . . ?
C2_6 C1_6 C6_6 C5_6 1.5(4) . . . . ?
B1_3 C1_6 C6_6 C5_6 175.4(2) . . . . ?
C6_7 C1_7 C2_7 C3_7 0.9(4) . . . . ?
C1_7 C2_7 C3_7 C4_7 -0.5(5) . . . . ?
C2_7 C3_7 C4_7 C5_7 -0.1(5) . . . . ?
C3_7 C4_7 C5_7 C6_7 0.3(4) . . . . ?
C2_7 C1_7 C6_7 C5_7 -0.7(4) . . . . ?
C4_7 C5_7 C6_7 C1_7 0.1(4) . . . . ?
